data_4316085
loop_
_publ_author_name
'G\'eza Szigethy'
'Kenneth N. Raymond'

_publ_section_title
;
 Influence of Linker Geometry on Uranyl Complexation by Rigidly Linked
 Bis(3-hydroxy-N-methyl-pyridin-2-one)
;
_journal_name_full 'Inorganic Chemistry'
_journal_page_first 6755
_journal_page_last 6765
_journal_paper_doi 10.1021/ic1007878
_journal_volume 49
_journal_year 2010
_chemical_formula_moiety 'C22 H20 N4 O8 U, C H4 O'
_chemical_formula_sum 'C23 H24 N4 O9 U'
_chemical_formula_weight 738.49
_chemical_melting_point ?
_chemical_name_common 'o-xylene(Me-3,2-HOPO)2 uranyl complex'
_chemical_name_systematic
; 
 ? 
;
_space_group_IT_number 14
_symmetry_cell_setting monoclinic
_symmetry_space_group_name_Hall '-P 2ybc'
_symmetry_space_group_name_H-M 'P 1 21/c 1'
_atom_sites_solution_hydrogens geom
_atom_sites_solution_primary direct
_atom_sites_solution_secondary difmap
_audit_creation_method SHELXL-97
_cell_angle_alpha 90.00
_cell_angle_beta 93.8610(10)
_cell_angle_gamma 90.00
_cell_formula_units_Z 4
_cell_length_a 9.0217(5)
_cell_length_b 15.2874(9)
_cell_length_c 17.1567(10)
_cell_measurement_reflns_used 4514
_cell_measurement_temperature 155(2)
_cell_measurement_theta_max 26.050
_cell_measurement_theta_min 2.263
_cell_volume 2360.9(2)
_computing_cell_refinement 'Saint v.7.07'
_computing_data_collection 'Bruker SMART v.6.531'
_computing_data_reduction 'Saint v.7.07'
_computing_molecular_graphics 'ORTEP-3 v.1.08, POV-Ray v3.6.1c.icl8.win32'
_computing_publication_material 'ORTEP-3 v.1.08, POV-Ray v3.6.1c.icl8.win32'
_computing_structure_refinement 'SHELXL-97 (Sheldrick, 1997)'
_computing_structure_solution 'SHELXS-97 (Sheldrick, 1990)'
_diffrn_ambient_temperature 155(2)
_diffrn_detector_area_resol_mean 8.366
_diffrn_measured_fraction_theta_full 0.986
_diffrn_measured_fraction_theta_max 0.986
_diffrn_measurement_device_type 'Bruker APEX-I'
_diffrn_measurement_method \w-scans
_diffrn_radiation_monochromator graphite
_diffrn_radiation_source 'fine-focus sealed tube'
_diffrn_radiation_type MoK\a
_diffrn_radiation_wavelength 0.71073
_diffrn_reflns_av_R_equivalents 0.0277
_diffrn_reflns_av_sigmaI/netI 0.0367
_diffrn_reflns_limit_h_max 10
_diffrn_reflns_limit_h_min -11
_diffrn_reflns_limit_k_max 19
_diffrn_reflns_limit_k_min -18
_diffrn_reflns_limit_l_max 9
_diffrn_reflns_limit_l_min -21
_diffrn_reflns_number 13261
_diffrn_reflns_theta_full 26.38
_diffrn_reflns_theta_max 26.38
_diffrn_reflns_theta_min 1.79
_diffrn_standards_number 0
_exptl_absorpt_coefficient_mu 6.938
_exptl_absorpt_correction_T_max 0.5157
_exptl_absorpt_correction_T_min 0.3375
_exptl_absorpt_correction_type multi-scan
_exptl_absorpt_process_details 'Blessing, 1995'
_exptl_crystal_colour red
_exptl_crystal_density_diffrn 2.078
_exptl_crystal_density_meas ?
_exptl_crystal_density_method 'not measured'
_exptl_crystal_description prism
_exptl_crystal_F_000 1416
_exptl_crystal_size_max 0.20
_exptl_crystal_size_mid 0.15
_exptl_crystal_size_min 0.11
_refine_diff_density_max 1.570
_refine_diff_density_min -0.618
_refine_diff_density_rms 0.136
_refine_ls_extinction_coef none
_refine_ls_extinction_method none
_refine_ls_goodness_of_fit_ref 1.333
_refine_ls_hydrogen_treatment constr
_refine_ls_matrix_type full
_refine_ls_number_parameters 337
_refine_ls_number_reflns 4764
_refine_ls_number_restraints 0
_refine_ls_restrained_S_all 1.333
_refine_ls_R_factor_all 0.0447
_refine_ls_R_factor_gt 0.0336
_refine_ls_shift/su_max 0.001
_refine_ls_shift/su_mean 0.000
_refine_ls_structure_factor_coef Fsqd
_refine_ls_weighting_details 'calc w=1/[\s^2^(Fo^2^)+(0.0317P)^2^+0.0000P] where P=(Fo^2^+2Fc^2^)/3'
_refine_ls_weighting_scheme calc
_refine_ls_wR_factor_gt 0.0761
_refine_ls_wR_factor_ref 0.0779
_reflns_number_gt 3974
_reflns_number_total 4764
_reflns_threshold_expression >2sigma(I)
_cod_data_source_file ic1007878_si_002_5.cif
_cod_data_source_block oxyhp
_cod_depositor_comments
;
The following automatic conversions were performed:
'_symmetry_cell_setting' value 'Monoclinic' changed to 'monoclinic'
according to '/home/adriana/struct/CIF-dictionaries/cif_core.dic'
dictionary named 'cif_core.dic' version 2.4.1 from 2010-06-29.

Automatic conversion script
Id: cif_fix_enum 1555 2011-01-17 13:19:09Z saulius 

The following automatic conversions were performed:

'_chemical_melting_point' value 'not measured' was changed to '?' -
the value is undefined or not given.

Automatic conversion script
Id: cif_fix_values 1569 2011-02-09 13:29:24Z adriana 

The following automatic conversions were performed:

'_exptl_crystal_density_meas' value 'not measured' was changed to '?'
- the value is perceived as not measured.

Automatic conversion script
Id: cif_fix_values 3008 2015-01-20 13:52:24Z robertas 
;
_cod_database_code 4316085

loop_
_symmetry_equiv_pos_as_xyz
'x, y, z'
'-x, y+1/2, -z+1/2'
'-x, -y, -z'
'x, -y-1/2, z-1/2'

loop_
_atom_site_label
_atom_site_type_symbol
_atom_site_fract_x
_atom_site_fract_y
_atom_site_fract_z
_atom_site_U_iso_or_equiv
_atom_site_adp_type
_atom_site_occupancy
_atom_site_symmetry_multiplicity
_atom_site_calc_flag
_atom_site_refinement_flags
_atom_site_disorder_assembly
_atom_site_disorder_group
U1 U 0.78159(2) 0.310325(12) 0.114534(11) 0.02516(8) Uani 1 1 d . . .
O1 O 0.9611(4) 0.3567(3) 0.1287(2) 0.0350(10) Uani 1 1 d . . .
O2 O 0.6038(4) 0.2625(2) 0.0993(2) 0.0322(9) Uani 1 1 d . . .
O3 O 0.8850(4) 0.1722(2) 0.1600(2) 0.0304(9) Uani 1 1 d . . .
O4 O 0.7817(4) 0.2929(2) 0.2515(2) 0.0275(9) Uani 1 1 d . . .
O5 O 0.6684(4) 0.4350(2) 0.1615(2) 0.0305(9) Uani 1 1 d . . .
O6 O 0.7354(5) 0.4247(3) 0.0174(2) 0.0392(10) Uani 1 1 d . . .
O7 O 0.8373(4) 0.2559(2) 0.4958(2) 0.0286(9) Uani 1 1 d . . .
O8 O 0.4914(6) 0.6708(3) 0.2445(3) 0.0546(13) Uani 1 1 d . . .
O9 O 0.5804(6) 0.8376(3) 0.2239(3) 0.0539(13) Uani 1 1 d . . .
N1 N 0.6688(5) 0.5677(3) -0.0082(3) 0.0364(12) Uani 1 1 d . . .
N2 N 0.9827(5) 0.0920(3) 0.2621(3) 0.0273(10) Uani 1 1 d . . .
N3 N 0.5278(5) 0.5285(3) 0.2713(3) 0.0339(12) Uani 1 1 d . . .
H3B H 0.5539 0.4770 0.2538 0.041 Uiso 1 1 calc R . .
N4 N 0.7132(5) 0.3325(3) 0.3992(3) 0.0274(11) Uani 1 1 d . . .
H4A H 0.7055 0.3428 0.3486 0.033 Uiso 1 1 calc R . .
C1 C 0.7121(7) 0.5610(5) -0.0878(4) 0.0495(18) Uani 1 1 d . . .
H1B H 0.7140 0.4993 -0.1032 0.074 Uiso 1 1 calc R . .
H1C H 0.8111 0.5864 -0.0913 0.074 Uiso 1 1 calc R . .
H1D H 0.6403 0.5926 -0.1228 0.074 Uiso 1 1 calc R . .
C2 C 0.6144(7) 0.6452(4) 0.0183(5) 0.0485(18) Uani 1 1 d . . .
H2B H 0.6068 0.6941 -0.0159 0.058 Uiso 1 1 calc R . .
C3 C 0.5724(7) 0.6535(4) 0.0901(4) 0.0432(16) Uani 1 1 d . . .
H3A H 0.5330 0.7079 0.1059 0.052 Uiso 1 1 calc R . .
C4 C 0.5843(6) 0.5841(3) 0.1441(4) 0.0333(14) Uani 1 1 d . . .
C5 C 0.6428(6) 0.5059(4) 0.1194(3) 0.0284(12) Uani 1 1 d . . .
C6 C 0.6844(6) 0.4978(4) 0.0400(4) 0.0314(13) Uani 1 1 d . . .
C7 C 0.5314(7) 0.5982(4) 0.2237(4) 0.0383(15) Uani 1 1 d . . .
C8 C 1.0388(7) 0.0267(4) 0.2085(4) 0.0375(15) Uani 1 1 d . . .
H8A H 1.1010 -0.0158 0.2383 0.056 Uiso 1 1 calc R . .
H8B H 1.0979 0.0560 0.1704 0.056 Uiso 1 1 calc R . .
H8C H 0.9549 -0.0036 0.1812 0.056 Uiso 1 1 calc R . .
C9 C 1.0069(7) 0.0799(4) 0.3419(3) 0.0339(14) Uani 1 1 d . . .
H9A H 1.0615 0.0304 0.3612 0.041 Uiso 1 1 calc R . .
C10 C 0.9541(7) 0.1374(4) 0.3923(3) 0.0340(14) Uani 1 1 d . . .
H10A H 0.9721 0.1278 0.4469 0.041 Uiso 1 1 calc R . .
C11 C 0.8718(6) 0.2123(3) 0.3658(3) 0.0246(12) Uani 1 1 d . . .
C12 C 0.8514(6) 0.2258(3) 0.2863(3) 0.0236(11) Uani 1 1 d . . .
C13 C 0.9076(6) 0.1623(3) 0.2328(3) 0.0249(12) Uani 1 1 d . . .
C14 C 0.8063(6) 0.2694(3) 0.4249(3) 0.0249(12) Uani 1 1 d . . .
C15 C 0.6237(6) 0.3855(3) 0.4480(3) 0.0300(13) Uani 1 1 d . . .
H15A H 0.6253 0.3592 0.5007 0.036 Uiso 1 1 calc R . .
H15B H 0.5196 0.3853 0.4257 0.036 Uiso 1 1 calc R . .
C16 C 0.6780(6) 0.4792(4) 0.4550(3) 0.0306(13) Uani 1 1 d . . .
C17 C 0.6152(6) 0.5474(4) 0.4090(4) 0.0327(13) Uani 1 1 d . . .
C18 C 0.6765(7) 0.6302(4) 0.4176(4) 0.0379(15) Uani 1 1 d . . .
H18A H 0.6341 0.6769 0.3871 0.046 Uiso 1 1 calc R . .
C19 C 0.7968(7) 0.6470(4) 0.4690(4) 0.0434(16) Uani 1 1 d . . .
H19A H 0.8380 0.7041 0.4727 0.052 Uiso 1 1 calc R . .
C20 C 0.8574(7) 0.5807(4) 0.5151(4) 0.0426(16) Uani 1 1 d . . .
H20A H 0.9388 0.5918 0.5518 0.051 Uiso 1 1 calc R . .
C21 C 0.7973(7) 0.4971(4) 0.5071(4) 0.0375(15) Uani 1 1 d . . .
H21A H 0.8398 0.4511 0.5383 0.045 Uiso 1 1 calc R . .
C22 C 0.4824(7) 0.5353(4) 0.3505(4) 0.0339(14) Uani 1 1 d . . .
H22A H 0.4280 0.4816 0.3637 0.041 Uiso 1 1 calc R . .
H22B H 0.4140 0.5855 0.3541 0.041 Uiso 1 1 calc R . .
C23 C 0.7336(10) 0.8248(6) 0.2228(5) 0.076(3) Uani 1 1 d . . .
H23A H 0.7842 0.8815 0.2253 0.115 Uiso 1 1 calc R . .
H23B H 0.7555 0.7947 0.1745 0.115 Uiso 1 1 calc R . .
H23C H 0.7685 0.7892 0.2678 0.115 Uiso 1 1 calc R . .
H9 H 0.5420 0.7943 0.2451 0.115 Uiso 1 1 calc R . .

loop_
_atom_site_aniso_label
_atom_site_aniso_U_11
_atom_site_aniso_U_22
_atom_site_aniso_U_33
_atom_site_aniso_U_23
_atom_site_aniso_U_13
_atom_site_aniso_U_12
U1 0.03669(13) 0.02214(11) 0.01658(12) 0.00176(9) 0.00137(8) -0.00316(9)
O1 0.042(2) 0.036(2) 0.028(2) -0.0028(18) 0.0047(18) -0.0102(18)
O2 0.035(2) 0.030(2) 0.030(2) 0.0059(18) -0.0016(18) -0.0088(17)
O3 0.047(2) 0.026(2) 0.019(2) 0.0010(16) 0.0027(18) 0.0087(17)
O4 0.038(2) 0.0257(19) 0.019(2) 0.0047(15) 0.0022(17) 0.0054(16)
O5 0.041(2) 0.0246(19) 0.026(2) 0.0050(18) 0.0015(17) 0.0022(17)
O6 0.059(3) 0.036(2) 0.023(2) 0.0079(19) 0.005(2) -0.001(2)
O7 0.042(2) 0.032(2) 0.0120(19) -0.0009(16) 0.0013(17) 0.0025(17)
O8 0.076(4) 0.023(2) 0.067(4) 0.007(2) 0.026(3) 0.012(2)
O9 0.063(3) 0.034(2) 0.065(4) -0.003(2) 0.007(3) -0.009(2)
N1 0.035(3) 0.037(3) 0.036(3) 0.016(2) -0.004(2) -0.005(2)
N2 0.034(3) 0.025(2) 0.023(3) 0.0017(19) 0.004(2) 0.0064(18)
N3 0.042(3) 0.027(2) 0.033(3) -0.003(2) 0.002(2) 0.006(2)
N4 0.041(3) 0.025(2) 0.017(2) 0.0019(18) 0.004(2) 0.0047(19)
C1 0.040(4) 0.059(4) 0.049(4) 0.029(4) 0.001(3) -0.004(3)
C2 0.045(4) 0.035(4) 0.064(5) 0.027(4) -0.004(4) 0.002(3)
C3 0.038(4) 0.033(3) 0.059(5) 0.014(3) 0.004(3) 0.010(3)
C4 0.038(3) 0.022(3) 0.039(4) 0.007(3) -0.005(3) -0.005(2)
C5 0.028(3) 0.029(3) 0.028(3) 0.005(2) -0.002(2) -0.006(2)
C6 0.027(3) 0.030(3) 0.035(4) 0.009(3) -0.006(3) -0.003(2)
C7 0.037(4) 0.029(3) 0.048(4) 0.004(3) -0.003(3) 0.004(3)
C8 0.044(4) 0.037(3) 0.032(4) 0.000(3) 0.007(3) 0.014(3)
C9 0.045(4) 0.029(3) 0.028(3) 0.004(3) 0.002(3) 0.012(3)
C10 0.041(4) 0.042(3) 0.020(3) 0.004(3) 0.005(3) 0.010(3)
C11 0.034(3) 0.024(3) 0.015(3) 0.000(2) 0.002(2) 0.003(2)
C12 0.023(3) 0.024(3) 0.024(3) 0.002(2) 0.002(2) 0.000(2)
C13 0.030(3) 0.024(3) 0.020(3) -0.001(2) 0.004(2) -0.002(2)
C14 0.031(3) 0.024(3) 0.021(3) 0.001(2) 0.008(2) -0.004(2)
C15 0.036(3) 0.027(3) 0.027(3) 0.003(2) 0.009(3) 0.006(2)
C16 0.035(3) 0.032(3) 0.026(3) -0.001(2) 0.014(3) 0.006(2)
C17 0.034(3) 0.028(3) 0.037(3) -0.007(3) 0.010(3) 0.007(2)
C18 0.037(3) 0.024(3) 0.054(4) -0.002(3) 0.006(3) 0.010(2)
C19 0.047(4) 0.031(3) 0.052(4) -0.015(3) 0.004(3) 0.003(3)
C20 0.038(4) 0.044(4) 0.045(4) -0.005(3) 0.001(3) 0.000(3)
C21 0.039(4) 0.043(4) 0.030(4) -0.004(3) 0.001(3) 0.005(3)
C22 0.038(3) 0.025(3) 0.038(4) -0.004(3) 0.004(3) 0.006(2)
C23 0.080(7) 0.097(7) 0.051(5) 0.000(5) -0.003(5) -0.027(5)

loop_
_atom_type_symbol
_atom_type_description
_atom_type_scat_dispersion_real
_atom_type_scat_dispersion_imag
_atom_type_scat_source
C C 0.0033 0.0016 'International Tables Vol C Tables 4.2.6.8 and 6.1.1.4'
H H 0.0000 0.0000 'International Tables Vol C Tables 4.2.6.8 and 6.1.1.4'
N N 0.0061 0.0033 'International Tables Vol C Tables 4.2.6.8 and 6.1.1.4'
O O 0.0106 0.0060 'International Tables Vol C Tables 4.2.6.8 and 6.1.1.4'
U U -9.6767 9.6646 'International Tables Vol C Tables 4.2.6.8 and 6.1.1.4'

loop_
_geom_angle_atom_site_label_1
_geom_angle_atom_site_label_2
_geom_angle_atom_site_label_3
_geom_angle
_geom_angle_site_symmetry_1
_geom_angle_site_symmetry_3
_geom_angle_publ_flag
O2 U1 O1 178.94(18) . . ?
O2 U1 O5 88.57(16) . . ?
O1 U1 O5 92.46(16) . . ?
O2 U1 O7 86.49(16) . 4_565 ?
O1 U1 O7 92.54(16) . 4_565 ?
O5 U1 O7 140.64(13) . 4_565 ?
O2 U1 O4 92.30(16) . . ?
O1 U1 O4 88.26(16) . . ?
O5 U1 O4 73.70(12) . . ?
O7 U1 O4 145.47(12) 4_565 . ?
O2 U1 O3 90.76(16) . . ?
O1 U1 O3 88.63(16) . . ?
O5 U1 O3 140.45(13) . . ?
O7 U1 O3 78.69(12) 4_565 . ?
O4 U1 O3 66.82(12) . . ?
O2 U1 O6 94.82(16) . . ?
O1 U1 O6 85.35(17) . . ?
O5 U1 O6 65.83(13) . . ?
O7 U1 O6 75.71(13) 4_565 . ?
O4 U1 O6 138.64(13) . . ?
O3 U1 O6 153.39(14) . . ?
C13 O3 U1 117.3(3) . . ?
C12 O4 U1 120.2(3) . . ?
C5 O5 U1 123.3(3) . . ?
C6 O6 U1 117.9(4) . . ?
C14 O7 U1 150.0(4) . 4_566 ?
C6 N1 C2 120.3(6) . . ?
C6 N1 C1 119.8(6) . . ?
C2 N1 C1 119.9(6) . . ?
C13 N2 C9 121.2(5) . . ?
C13 N2 C8 119.5(5) . . ?
C9 N2 C8 119.3(4) . . ?
C7 N3 C22 122.2(5) . . ?
C7 N3 H3B 118.9 . . ?
C22 N3 H3B 118.9 . . ?
C14 N4 C15 125.2(5) . . ?
C14 N4 H4A 117.4 . . ?
C15 N4 H4A 117.4 . . ?
N1 C1 H1B 109.5 . . ?
N1 C1 H1C 109.5 . . ?
H1B C1 H1C 109.5 . . ?
N1 C1 H1D 109.5 . . ?
H1B C1 H1D 109.5 . . ?
H1C C1 H1D 109.5 . . ?
C3 C2 N1 121.6(6) . . ?
C3 C2 H2B 119.2 . . ?
N1 C2 H2B 119.2 . . ?
C2 C3 C4 121.9(6) . . ?
C2 C3 H3A 119.1 . . ?
C4 C3 H3A 119.1 . . ?
C5 C4 C3 117.6(6) . . ?
C5 C4 C7 123.8(5) . . ?
C3 C4 C7 118.6(6) . . ?
O5 C5 C4 127.0(5) . . ?
O5 C5 C6 113.6(5) . . ?
C4 C5 C6 119.5(5) . . ?
O6 C6 N1 121.9(6) . . ?
O6 C6 C5 119.0(5) . . ?
N1 C6 C5 119.1(5) . . ?
O8 C7 N3 121.3(6) . . ?
O8 C7 C4 121.0(6) . . ?
N3 C7 C4 117.7(5) . . ?
N2 C8 H8A 109.5 . . ?
N2 C8 H8B 109.5 . . ?
H8A C8 H8B 109.5 . . ?
N2 C8 H8C 109.5 . . ?
H8A C8 H8C 109.5 . . ?
H8B C8 H8C 109.5 . . ?
C10 C9 N2 120.7(5) . . ?
C10 C9 H9A 119.7 . . ?
N2 C9 H9A 119.7 . . ?
C9 C10 C11 121.4(5) . . ?
C9 C10 H10A 119.3 . . ?
C11 C10 H10A 119.3 . . ?
C12 C11 C10 117.9(5) . . ?
C12 C11 C14 123.6(5) . . ?
C10 C11 C14 118.4(5) . . ?
O4 C12 C11 126.1(5) . . ?
O4 C12 C13 114.1(5) . . ?
C11 C12 C13 119.8(5) . . ?
O3 C13 N2 120.6(5) . . ?
O3 C13 C12 120.4(5) . . ?
N2 C13 C12 119.0(5) . . ?
O7 C14 N4 122.4(5) . . ?
O7 C14 C11 119.6(5) . . ?
N4 C14 C11 118.0(5) . . ?
N4 C15 C16 112.6(5) . . ?
N4 C15 H15A 109.1 . . ?
C16 C15 H15A 109.1 . . ?
N4 C15 H15B 109.1 . . ?
C16 C15 H15B 109.1 . . ?
H15A C15 H15B 107.8 . . ?
C21 C16 C17 118.9(5) . . ?
C21 C16 C15 118.3(5) . . ?
C17 C16 C15 122.8(5) . . ?
C18 C17 C16 118.5(6) . . ?
C18 C17 C22 118.2(5) . . ?
C16 C17 C22 123.3(5) . . ?
C19 C18 C17 122.0(6) . . ?
C19 C18 H18A 119.0 . . ?
C17 C18 H18A 119.0 . . ?
C18 C19 C20 119.8(6) . . ?
C18 C19 H19A 120.1 . . ?
C20 C19 H19A 120.1 . . ?
C19 C20 C21 118.8(6) . . ?
C19 C20 H20A 120.6 . . ?
C21 C20 H20A 120.6 . . ?
C16 C21 C20 121.9(6) . . ?
C16 C21 H21A 119.0 . . ?
C20 C21 H21A 119.0 . . ?
N3 C22 C17 111.6(5) . . ?
N3 C22 H22A 109.3 . . ?
C17 C22 H22A 109.3 . . ?
N3 C22 H22B 109.3 . . ?
C17 C22 H22B 109.3 . . ?
H22A C22 H22B 108.0 . . ?
O9 C23 H23A 109.5 . . ?
O9 C23 H23B 109.5 . . ?
H23A C23 H23B 109.5 . . ?
O9 C23 H23C 109.5 . . ?
H23A C23 H23C 109.5 . . ?
H23B C23 H23C 109.5 . . ?
O9 C23 H9 25.3 . . ?
H23A C23 H9 130.6 . . ?
H23B C23 H9 107.5 . . ?
H23C C23 H9 87.3 . . ?

loop_
_geom_bond_atom_site_label_1
_geom_bond_atom_site_label_2
_geom_bond_distance
_geom_bond_site_symmetry_2
_geom_bond_publ_flag
U1 O2 1.766(4) . ?
U1 O1 1.770(4) . ?
U1 O5 2.331(4) . ?
U1 O7 2.359(4) 4_565 ?
U1 O4 2.364(4) . ?
U1 O3 2.416(3) . ?
U1 O6 2.432(4) . ?
O3 C13 1.260(6) . ?
O4 C12 1.325(6) . ?
O5 C5 1.315(6) . ?
O6 C6 1.279(7) . ?
O7 C14 1.248(6) . ?
O7 U1 2.359(4) 4_566 ?
O8 C7 1.228(7) . ?
O9 C23 1.397(10) . ?
N1 C6 1.353(7) . ?
N1 C2 1.372(9) . ?
N1 C1 1.450(8) . ?
N2 C13 1.349(7) . ?
N2 C9 1.384(7) . ?
N2 C8 1.471(7) . ?
N3 C7 1.344(8) . ?
N3 C22 1.448(8) . ?
N3 H3B 0.8800 . ?
N4 C14 1.335(7) . ?
N4 C15 1.449(7) . ?
N4 H4A 0.8800 . ?
C1 H1B 0.9800 . ?
C1 H1C 0.9800 . ?
C1 H1D 0.9800 . ?
C2 C3 1.320(10) . ?
C2 H2B 0.9500 . ?
C3 C4 1.408(8) . ?
C3 H3A 0.9500 . ?
C4 C5 1.384(8) . ?
C4 C7 1.492(9) . ?
C5 C6 1.443(8) . ?
C8 H8A 0.9800 . ?
C8 H8B 0.9800 . ?
C8 H8C 0.9800 . ?
C9 C10 1.342(8) . ?
C9 H9A 0.9500 . ?
C10 C11 1.423(7) . ?
C10 H10A 0.9500 . ?
C11 C12 1.380(8) . ?
C11 C14 1.489(7) . ?
C12 C13 1.450(7) . ?
C15 C16 1.515(8) . ?
C15 H15A 0.9900 . ?
C15 H15B 0.9900 . ?
C16 C21 1.380(8) . ?
C16 C17 1.404(8) . ?
C17 C18 1.385(8) . ?
C17 C22 1.522(8) . ?
C18 C19 1.376(9) . ?
C18 H18A 0.9500 . ?
C19 C20 1.376(9) . ?
C19 H19A 0.9500 . ?
C20 C21 1.391(9) . ?
C20 H20A 0.9500 . ?
C21 H21A 0.9500 . ?
C22 H22A 0.9900 . ?
C22 H22B 0.9900 . ?
C23 H23A 0.9800 . ?
C23 H23B 0.9800 . ?
C23 H23C 0.9800 . ?
C23 H9 1.8549 . ?

loop_
_geom_torsion_atom_site_label_1
_geom_torsion_atom_site_label_2
_geom_torsion_atom_site_label_3
_geom_torsion_atom_site_label_4
_geom_torsion
_geom_torsion_site_symmetry_1
_geom_torsion_site_symmetry_2
_geom_torsion_site_symmetry_3
_geom_torsion_site_symmetry_4
_geom_torsion_publ_flag
O2 U1 O3 C13 -101.4(4) . . . . ?
O1 U1 O3 C13 79.5(4) . . . . ?
O5 U1 O3 C13 -12.7(5) . . . . ?
O7 U1 O3 C13 172.3(4) 4_565 . . . ?
O4 U1 O3 C13 -9.2(4) . . . . ?
O6 U1 O3 C13 156.2(4) . . . . ?
O2 U1 O4 C12 98.3(4) . . . . ?
O1 U1 O4 C12 -80.7(4) . . . . ?
O5 U1 O4 C12 -173.8(4) . . . . ?
O7 U1 O4 C12 11.2(5) 4_565 . . . ?
O3 U1 O4 C12 8.5(3) . . . . ?
O6 U1 O4 C12 -161.7(3) . . . . ?
O2 U1 O5 C5 -100.3(4) . . . . ?
O1 U1 O5 C5 79.4(4) . . . . ?
O7 U1 O5 C5 -17.6(5) 4_565 . . . ?
O4 U1 O5 C5 166.9(4) . . . . ?
O3 U1 O5 C5 170.3(3) . . . . ?
O6 U1 O5 C5 -4.3(4) . . . . ?
O2 U1 O6 C6 91.6(4) . . . . ?
O1 U1 O6 C6 -89.4(4) . . . . ?
O5 U1 O6 C6 5.4(4) . . . . ?
O7 U1 O6 C6 176.7(4) 4_565 . . . ?
O4 U1 O6 C6 -7.4(5) . . . . ?
O3 U1 O6 C6 -167.0(4) . . . . ?
C6 N1 C2 C3 -1.7(10) . . . . ?
C1 N1 C2 C3 179.2(6) . . . . ?
N1 C2 C3 C4 1.5(11) . . . . ?
C2 C3 C4 C5 0.3(9) . . . . ?
C2 C3 C4 C7 -178.7(6) . . . . ?
U1 O5 C5 C4 -176.0(4) . . . . ?
U1 O5 C5 C6 3.0(6) . . . . ?
C3 C4 C5 O5 177.1(5) . . . . ?
C7 C4 C5 O5 -4.0(9) . . . . ?
C3 C4 C5 C6 -1.9(8) . . . . ?
C7 C4 C5 C6 177.1(5) . . . . ?
U1 O6 C6 N1 173.5(4) . . . . ?
U1 O6 C6 C5 -6.2(7) . . . . ?
C2 N1 C6 O6 -179.6(5) . . . . ?
C1 N1 C6 O6 -0.6(8) . . . . ?
C2 N1 C6 C5 0.1(8) . . . . ?
C1 N1 C6 C5 179.1(5) . . . . ?
O5 C5 C6 O6 2.3(7) . . . . ?
C4 C5 C6 O6 -178.6(5) . . . . ?
O5 C5 C6 N1 -177.4(5) . . . . ?
C4 C5 C6 N1 1.7(8) . . . . ?
C22 N3 C7 O8 -2.4(9) . . . . ?
C22 N3 C7 C4 178.2(5) . . . . ?
C5 C4 C7 O8 174.2(6) . . . . ?
C3 C4 C7 O8 -6.8(9) . . . . ?
C5 C4 C7 N3 -6.4(9) . . . . ?
C3 C4 C7 N3 172.5(5) . . . . ?
C13 N2 C9 C10 1.0(9) . . . . ?
C8 N2 C9 C10 -178.5(6) . . . . ?
N2 C9 C10 C11 0.0(9) . . . . ?
C9 C10 C11 C12 -1.9(9) . . . . ?
C9 C10 C11 C14 175.2(5) . . . . ?
U1 O4 C12 C11 173.6(4) . . . . ?
U1 O4 C12 C13 -7.2(6) . . . . ?
C10 C11 C12 O4 -178.0(5) . . . . ?
C14 C11 C12 O4 5.0(9) . . . . ?
C10 C11 C12 C13 2.8(8) . . . . ?
C14 C11 C12 C13 -174.2(5) . . . . ?
U1 O3 C13 N2 -171.2(4) . . . . ?
U1 O3 C13 C12 9.6(6) . . . . ?
C9 N2 C13 O3 -179.3(5) . . . . ?
C8 N2 C13 O3 0.2(8) . . . . ?
C9 N2 C13 C12 -0.1(8) . . . . ?
C8 N2 C13 C12 179.4(5) . . . . ?
O4 C12 C13 O3 -1.9(7) . . . . ?
C11 C12 C13 O3 177.4(5) . . . . ?
O4 C12 C13 N2 178.9(5) . . . . ?
C11 C12 C13 N2 -1.8(8) . . . . ?
U1 O7 C14 N4 85.2(8) 4_566 . . . ?
U1 O7 C14 C11 -93.4(8) 4_566 . . . ?
C15 N4 C14 O7 -7.9(8) . . . . ?
C15 N4 C14 C11 170.7(5) . . . . ?
C12 C11 C14 O7 -175.7(5) . . . . ?
C10 C11 C14 O7 7.4(8) . . . . ?
C12 C11 C14 N4 5.7(8) . . . . ?
C10 C11 C14 N4 -171.3(5) . . . . ?
C14 N4 C15 C16 108.8(6) . . . . ?
N4 C15 C16 C21 -80.3(7) . . . . ?
N4 C15 C16 C17 97.6(6) . . . . ?
C21 C16 C17 C18 0.3(8) . . . . ?
C15 C16 C17 C18 -177.5(5) . . . . ?
C21 C16 C17 C22 -179.3(5) . . . . ?
C15 C16 C17 C22 2.9(9) . . . . ?
C16 C17 C18 C19 0.6(9) . . . . ?
C22 C17 C18 C19 -179.8(6) . . . . ?
C17 C18 C19 C20 -1.6(10) . . . . ?
C18 C19 C20 C21 1.7(10) . . . . ?
C17 C16 C21 C20 -0.2(9) . . . . ?
C15 C16 C21 C20 177.7(6) . . . . ?
C19 C20 C21 C16 -0.8(10) . . . . ?
C7 N3 C22 C17 -94.2(6) . . . . ?
C18 C17 C22 N3 79.8(6) . . . . ?
C16 C17 C22 N3 -100.6(6) . . . . ?
